data_7018928
loop_
_publ_author_name
'Kovalenko, Oleksandr O.'
'Kinzhybalo, Vasyl'
'Lis, Tadeusz'
'Khavryuchenko, Oleksiy V.'
'Rusanov, Eduard B.'
'Brusilovets, Anatolii I.'

_publ_section_title
;
 Reaction of N[triple bond, length as m-dash]W(O(t)Bu)(3) with
 \s(3)\l(5)-phosphoranes. The [2 + 2] cycloaddition across the W[triple
 bond, length as m-dash]N triple bond results in the first representative
 of an inorganic four-membered metallacycle with conjugated endo- and
 exocyclic double bonds.
;
_journal_issue 17
_journal_name_full 'Dalton transactions (Cambridge, England : 2003)'
_journal_page_first 5132
_journal_page_last 5136
_journal_paper_doi 10.1039/c2dt12492k
_journal_volume 41
_journal_year 2012
_chemical_formula_sum 'C22 H54 N3 O3 P S Si2 W'
_chemical_formula_weight 711.74
_chemical_name_systematic
;
?
;
_space_group_IT_number 14
_symmetry_cell_setting monoclinic
_symmetry_space_group_name_Hall '-P 2ybc'
_symmetry_space_group_name_H-M 'P 1 21/c 1'
_atom_sites_solution_hydrogens geom
_atom_sites_solution_primary direct
_atom_sites_solution_secondary difmap
_audit_creation_method SHELXL-97
_cell_angle_alpha 90.00
_cell_angle_beta 99.94(3)
_cell_angle_gamma 90.00
_cell_formula_units_Z 8
_cell_length_a 19.321(6)
_cell_length_b 10.967(3)
_cell_length_c 32.293(10)
_cell_measurement_reflns_used 11387
_cell_measurement_temperature 100(2)
_cell_measurement_theta_max 26.98
_cell_measurement_theta_min 1.07
_cell_volume 6740(4)
_computing_cell_refinement 'APEXII (Bruker, 2004)'
_computing_data_collection 'APEXII (Bruker, 2004)'
_computing_data_reduction 'SAINT v7.34a (Bruker, 2004)'
_computing_structure_refinement 'SHELXL-97 (Sheldrick, 1997)'
_computing_structure_solution 'SHELXS-97 (Sheldrick, 1990)'
_diffrn_ambient_temperature 100(2)
_diffrn_measured_fraction_theta_full 0.999
_diffrn_measured_fraction_theta_max 0.998
_diffrn_measurement_device_type 'CCD area detector'
_diffrn_measurement_method omega
_diffrn_radiation_monochromator graphite
_diffrn_radiation_source 'fine-focus sealed tube'
_diffrn_radiation_type MoK\a
_diffrn_radiation_wavelength 0.71073
_diffrn_reflns_av_R_equivalents 0.0516
_diffrn_reflns_av_sigmaI/netI 0.0605
_diffrn_reflns_limit_h_max 24
_diffrn_reflns_limit_h_min -19
_diffrn_reflns_limit_k_max 14
_diffrn_reflns_limit_k_min -13
_diffrn_reflns_limit_l_max 41
_diffrn_reflns_limit_l_min -41
_diffrn_reflns_number 43909
_diffrn_reflns_theta_full 26.50
_diffrn_reflns_theta_max 26.98
_diffrn_reflns_theta_min 1.07
_exptl_absorpt_coefficient_mu 3.633
_exptl_absorpt_correction_T_max 0.6118
_exptl_absorpt_correction_T_min 0.4189
_exptl_absorpt_correction_type multi-scan
_exptl_absorpt_process_details 'SADABS-2004/1 (Bruker-Nonius, 2004)'
_exptl_crystal_colour red
_exptl_crystal_density_diffrn 1.403
_exptl_crystal_density_method 'not measured'
_exptl_crystal_description block
_exptl_crystal_F_000 2912
_exptl_crystal_size_max 0.29
_exptl_crystal_size_mid 0.20
_exptl_crystal_size_min 0.15
_refine_diff_density_max 1.331
_refine_diff_density_min -1.675
_refine_diff_density_rms 0.123
_refine_ls_extinction_method none
_refine_ls_goodness_of_fit_ref 1.018
_refine_ls_hydrogen_treatment constr
_refine_ls_matrix_type full
_refine_ls_number_parameters 633
_refine_ls_number_reflns 14645
_refine_ls_number_restraints 12
_refine_ls_restrained_S_all 1.018
_refine_ls_R_factor_all 0.0619
_refine_ls_R_factor_gt 0.0401
_refine_ls_shift/su_max 0.005
_refine_ls_shift/su_mean 0.000
_refine_ls_structure_factor_coef Fsqd
_refine_ls_weighting_details 'calc w=1/[\s^2^(Fo^2^)+(0.0213P)^2^+9.9928P] where P=(Fo^2^+2Fc^2^)/3'
_refine_ls_weighting_scheme calc
_refine_ls_wR_factor_gt 0.0717
_refine_ls_wR_factor_ref 0.0780
_reflns_number_gt 11387
_reflns_number_total 14645
_reflns_threshold_expression >2sigma(I)
_cod_data_source_file c2dt12492k.txt
_cod_data_source_block b2
_cod_original_cell_volume 6740(3)
_cod_original_sg_symbol_H-M 'P 21/c'
_cod_database_code 7018928

loop_
_symmetry_equiv_pos_as_xyz
'x, y, z'
'-x, y+1/2, -z+1/2'
'-x, -y, -z'
'x, -y-1/2, z-1/2'

loop_
_atom_site_label
_atom_site_type_symbol
_atom_site_fract_x
_atom_site_fract_y
_atom_site_fract_z
_atom_site_U_iso_or_equiv
_atom_site_adp_type
_atom_site_occupancy
_atom_site_symmetry_multiplicity
_atom_site_calc_flag
_atom_site_refinement_flags
_atom_site_disorder_assembly
_atom_site_disorder_group
W1 W 0.609895(10) 0.511974(17) 0.655141(6) 0.02340(5) Uani 1 1 d . . .
P1 P 0.70474(7) 0.66367(12) 0.62906(4) 0.0260(3) Uani 1 1 d . . .
S1 S 0.80432(7) 0.64453(15) 0.65244(5) 0.0446(4) Uani 1 1 d . . .
Si1 Si 0.76186(9) 0.89393(14) 0.60096(5) 0.0412(4) Uani 1 1 d . . .
Si2 Si 0.60289(9) 0.84876(14) 0.58476(5) 0.0448(4) Uani 1 1 d . . .
O1 O 0.66060(17) 0.3864(3) 0.68185(10) 0.0293(8) Uani 1 1 d . . .
O2 O 0.54827(18) 0.5418(3) 0.69215(10) 0.0354(8) Uani 1 1 d . A .
O3 O 0.53907(17) 0.4463(3) 0.61276(10) 0.0315(8) Uani 1 1 d . . .
N1 N 0.6551(2) 0.6575(4) 0.66640(12) 0.0299(9) Uani 1 1 d . . .
N2 N 0.6632(2) 0.5423(3) 0.60649(11) 0.0258(9) Uani 1 1 d . . .
N3 N 0.6896(2) 0.7917(4) 0.60079(12) 0.0311(10) Uani 1 1 d . . .
C1 C 0.6727(3) 0.4784(5) 0.56719(15) 0.0346(12) Uani 1 1 d . . .
C2 C 0.7402(4) 0.5192(6) 0.55241(19) 0.0584(18) Uani 1 1 d . . .
H2A H 0.7377 0.6068 0.5463 0.088 Uiso 1 1 calc R . .
H2B H 0.7455 0.4742 0.5269 0.088 Uiso 1 1 calc R . .
H2C H 0.7806 0.5027 0.5745 0.088 Uiso 1 1 calc R . .
C3 C 0.6775(3) 0.3425(5) 0.57554(17) 0.0469(15) Uani 1 1 d . . .
H3A H 0.7194 0.3250 0.5964 0.070 Uiso 1 1 calc R . .
H3B H 0.6806 0.2993 0.5494 0.070 Uiso 1 1 calc R . .
H3C H 0.6356 0.3152 0.5862 0.070 Uiso 1 1 calc R . .
C4 C 0.6103(4) 0.5059(6) 0.53202(17) 0.0598(18) Uani 1 1 d . . .
H4A H 0.5666 0.4796 0.5408 0.090 Uiso 1 1 calc R . .
H4B H 0.6164 0.4620 0.5065 0.090 Uiso 1 1 calc R . .
H4C H 0.6082 0.5938 0.5264 0.090 Uiso 1 1 calc R . .
C5 C 0.7178(3) 0.3503(5) 0.71585(15) 0.0317(12) Uani 1 1 d . . .
C6 C 0.7792(3) 0.3163(6) 0.6954(2) 0.0595(18) Uani 1 1 d . . .
H6A H 0.7651 0.2518 0.6747 0.089 Uiso 1 1 calc R . .
H6B H 0.8177 0.2870 0.7169 0.089 Uiso 1 1 calc R . .
H6C H 0.7947 0.3880 0.6814 0.089 Uiso 1 1 calc R . .
C7 C 0.7342(3) 0.4560(5) 0.74582(17) 0.0494(15) Uani 1 1 d . . .
H7A H 0.7521 0.5244 0.7312 0.074 Uiso 1 1 calc R . .
H7B H 0.7699 0.4311 0.7697 0.074 Uiso 1 1 calc R . .
H7C H 0.6914 0.4810 0.7560 0.074 Uiso 1 1 calc R . .
C8 C 0.6887(3) 0.2418(5) 0.73643(19) 0.0545(17) Uani 1 1 d . . .
H8A H 0.6460 0.2663 0.7468 0.082 Uiso 1 1 calc R . .
H8B H 0.7238 0.2131 0.7600 0.082 Uiso 1 1 calc R . .
H8C H 0.6775 0.1761 0.7158 0.082 Uiso 1 1 calc R . .
C9 C 0.5233(3) 0.6162(5) 0.72346(16) 0.0407(14) Uani 1 1 d D . .
C10 C 0.5831(5) 0.7011(9) 0.7457(3) 0.041(3) Uiso 0.589(13) 1 d PD A 3
H10A H 0.5658 0.7492 0.7673 0.061 Uiso 0.589(13) 1 calc PR A 3
H10B H 0.5980 0.7559 0.7249 0.061 Uiso 0.589(13) 1 calc PR A 3
H10C H 0.6231 0.6513 0.7588 0.061 Uiso 0.589(13) 1 calc PR A 3
C11 C 0.5039(8) 0.5335(12) 0.7569(4) 0.081(5) Uiso 0.589(13) 1 d PD A 3
H11A H 0.4675 0.4762 0.7441 0.122 Uiso 0.589(13) 1 calc PR A 3
H11B H 0.4861 0.5825 0.7782 0.122 Uiso 0.589(13) 1 calc PR A 3
H11C H 0.5456 0.4881 0.7702 0.122 Uiso 0.589(13) 1 calc PR A 3
C12 C 0.4634(8) 0.6920(14) 0.7032(4) 0.086(5) Uiso 0.589(13) 1 d PD A 3
H12A H 0.4748 0.7289 0.6776 0.129 Uiso 0.589(13) 1 calc PR A 3
H12B H 0.4544 0.7565 0.7226 0.129 Uiso 0.589(13) 1 calc PR A 3
H12C H 0.4215 0.6408 0.6960 0.129 Uiso 0.589(13) 1 calc PR A 3
C101 C 0.5821(9) 0.627(2) 0.7597(6) 0.086(7) Uiso 0.411(13) 1 d PD A 4
H10D H 0.5918 0.5470 0.7729 0.128 Uiso 0.411(13) 1 calc PR A 4
H10E H 0.5689 0.6844 0.7803 0.128 Uiso 0.411(13) 1 calc PR A 4
H10F H 0.6241 0.6570 0.7499 0.128 Uiso 0.411(13) 1 calc PR A 4
C111 C 0.4570(8) 0.5516(15) 0.7324(5) 0.060(5) Uiso 0.411(13) 1 d PD A 4
H11D H 0.4224 0.5465 0.7064 0.089 Uiso 0.411(13) 1 calc PR A 4
H11E H 0.4371 0.5979 0.7535 0.089 Uiso 0.411(13) 1 calc PR A 4
H11F H 0.4691 0.4693 0.7430 0.089 Uiso 0.411(13) 1 calc PR A 4
C121 C 0.4952(10) 0.7363(14) 0.7010(5) 0.064(5) Uiso 0.411(13) 1 d PD A 4
H12D H 0.5347 0.7909 0.6991 0.096 Uiso 0.411(13) 1 calc PR A 4
H12E H 0.4630 0.7762 0.7172 0.096 Uiso 0.411(13) 1 calc PR A 4
H12F H 0.4701 0.7175 0.6727 0.096 Uiso 0.411(13) 1 calc PR A 4
C13 C 0.4785(3) 0.3662(5) 0.61251(17) 0.0411(14) Uani 1 1 d . . .
C14 C 0.4156(3) 0.4482(7) 0.6131(2) 0.074(2) Uani 1 1 d . . .
H14A H 0.4230 0.4966 0.6390 0.111 Uiso 1 1 calc R . .
H14B H 0.3733 0.3982 0.6120 0.111 Uiso 1 1 calc R . .
H14C H 0.4098 0.5029 0.5888 0.111 Uiso 1 1 calc R . .
C15 C 0.4697(3) 0.2948(6) 0.57167(18) 0.0558(17) Uani 1 1 d . . .
H15A H 0.4616 0.3514 0.5479 0.084 Uiso 1 1 calc R . .
H15B H 0.4295 0.2395 0.5701 0.084 Uiso 1 1 calc R . .
H15C H 0.5123 0.2473 0.5707 0.084 Uiso 1 1 calc R . .
C16 C 0.4917(3) 0.2791(6) 0.64928(17) 0.0542(17) Uani 1 1 d . . .
H16A H 0.5355 0.2344 0.6488 0.081 Uiso 1 1 calc R . .
H16B H 0.4526 0.2213 0.6473 0.081 Uiso 1 1 calc R . .
H16C H 0.4957 0.3251 0.6756 0.081 Uiso 1 1 calc R . .
C17 C 0.8388(3) 0.8334(6) 0.58056(19) 0.0552(17) Uani 1 1 d . . .
H17A H 0.8700 0.7910 0.6032 0.083 Uiso 1 1 calc R . .
H17B H 0.8642 0.9008 0.5701 0.083 Uiso 1 1 calc R . .
H17C H 0.8228 0.7762 0.5576 0.083 Uiso 1 1 calc R . .
C18 C 0.7855(4) 0.9641(6) 0.65413(19) 0.066(2) Uani 1 1 d . . .
H18A H 0.7428 0.9926 0.6636 0.100 Uiso 1 1 calc R . .
H18B H 0.8172 1.0333 0.6528 0.100 Uiso 1 1 calc R . .
H18C H 0.8090 0.9033 0.6740 0.100 Uiso 1 1 calc R . .
C19 C 0.7338(4) 1.0238(6) 0.5635(2) 0.070(2) Uani 1 1 d . . .
H19A H 0.7241 0.9926 0.5346 0.105 Uiso 1 1 calc R . .
H19B H 0.7716 1.0845 0.5660 0.105 Uiso 1 1 calc R . .
H19C H 0.6914 1.0617 0.5704 0.105 Uiso 1 1 calc R . .
C20 C 0.5906(4) 0.9797(5) 0.6196(2) 0.072(2) Uani 1 1 d . . .
H20A H 0.5970 0.9519 0.6488 0.108 Uiso 1 1 calc R . .
H20B H 0.5431 1.0128 0.6114 0.108 Uiso 1 1 calc R . .
H20C H 0.6252 1.0432 0.6168 0.108 Uiso 1 1 calc R . .
C21 C 0.5308(3) 0.7420(5) 0.5902(2) 0.0589(18) Uani 1 1 d . . .
H21A H 0.5368 0.6664 0.5750 0.088 Uiso 1 1 calc R . .
H21B H 0.4856 0.7794 0.5784 0.088 Uiso 1 1 calc R . .
H21C H 0.5319 0.7238 0.6200 0.088 Uiso 1 1 calc R . .
C22 C 0.5873(4) 0.8891(6) 0.5276(2) 0.071(2) Uani 1 1 d . . .
H22A H 0.5967 0.9761 0.5244 0.107 Uiso 1 1 calc R . .
H22B H 0.5384 0.8714 0.5153 0.107 Uiso 1 1 calc R . .
H22C H 0.6187 0.8409 0.5132 0.107 Uiso 1 1 calc R . .
W2 W 0.106090(10) 0.272278(18) 0.144924(6) 0.02326(5) Uani 1 1 d . . .
P2 P 0.20656(6) 0.41071(11) 0.11851(4) 0.0229(3) Uani 1 1 d . . .
S2 S 0.30492(6) 0.37892(13) 0.14211(4) 0.0356(3) Uani 1 1 d . . .
Si3 Si 0.27523(8) 0.62743(14) 0.08831(5) 0.0384(4) Uani 1 1 d . . .
Si4 Si 0.11448(9) 0.60517(15) 0.07208(6) 0.0449(4) Uani 1 1 d . . .
O4 O 0.03346(17) 0.2083(3) 0.10311(10) 0.0320(8) Uani 1 1 d . . .
O5 O 0.04502(17) 0.3106(3) 0.18130(10) 0.0341(8) Uani 1 1 d . B .
O6 O 0.15308(17) 0.1434(3) 0.17180(10) 0.0311(8) Uani 1 1 d . . .
N4 N 0.1563(2) 0.4132(3) 0.15529(11) 0.0255(9) Uani 1 1 d . . .
N5 N 0.15972(19) 0.2939(3) 0.09558(11) 0.0236(8) Uani 1 1 d . . .
N6 N 0.1980(2) 0.5384(4) 0.08958(12) 0.0279(9) Uani 1 1 d . . .
C23 C 0.1669(3) 0.2245(5) 0.05720(15) 0.0335(12) Uani 1 1 d . . .
C24 C 0.1714(4) 0.0888(5) 0.06755(18) 0.0551(18) Uani 1 1 d . . .
H24A H 0.1298 0.0642 0.0791 0.083 Uiso 1 1 calc R . .
H24B H 0.2138 0.0728 0.0883 0.083 Uiso 1 1 calc R . .
H24C H 0.1734 0.0421 0.0419 0.083 Uiso 1 1 calc R . .
C25 C 0.1028(3) 0.2499(6) 0.02285(16) 0.0475(15) Uani 1 1 d . . .
H25A H 0.1031 0.3357 0.0144 0.071 Uiso 1 1 calc R . .
H25B H 0.0597 0.2325 0.0338 0.071 Uiso 1 1 calc R . .
H25C H 0.1049 0.1977 -0.0015 0.071 Uiso 1 1 calc R . .
C26 C 0.2332(3) 0.2642(5) 0.04056(17) 0.0468(15) Uani 1 1 d . . .
H26A H 0.2747 0.2489 0.0620 0.070 Uiso 1 1 calc R . .
H26B H 0.2302 0.3515 0.0339 0.070 Uiso 1 1 calc R . .
H26C H 0.2370 0.2178 0.0151 0.070 Uiso 1 1 calc R . .
C27 C -0.0281(3) 0.1315(5) 0.10385(18) 0.0416(14) Uani 1 1 d . . .
C28 C -0.0895(3) 0.2162(6) 0.1055(2) 0.0637(19) Uani 1 1 d . . .
H28A H -0.0933 0.2752 0.0825 0.096 Uiso 1 1 calc R . .
H28B H -0.0820 0.2596 0.1325 0.096 Uiso 1 1 calc R . .
H28C H -0.1330 0.1685 0.1028 0.096 Uiso 1 1 calc R . .
C29 C -0.0399(3) 0.0588(6) 0.06301(18) 0.0530(17) Uani 1 1 d . . .
H29A H 0.0016 0.0085 0.0616 0.080 Uiso 1 1 calc R . .
H29B H -0.0477 0.1150 0.0391 0.080 Uiso 1 1 calc R . .
H29C H -0.0811 0.0061 0.0621 0.080 Uiso 1 1 calc R . .
C30 C -0.0153(3) 0.0454(6) 0.14102(19) 0.0603(19) Uani 1 1 d . . .
H30A H -0.0086 0.0926 0.1672 0.091 Uiso 1 1 calc R . .
H30B H 0.0268 -0.0034 0.1399 0.091 Uiso 1 1 calc R . .
H30C H -0.0559 -0.0088 0.1401 0.091 Uiso 1 1 calc R . .
C31 C 0.0208(3) 0.3882(5) 0.21225(17) 0.0402(14) Uani 1 1 d D . .
C32 C -0.0027(7) 0.5090(10) 0.1898(4) 0.064(4) Uiso 0.597(14) 1 d PD B 1
H32A H -0.0374 0.4922 0.1645 0.096 Uiso 0.597(14) 1 calc PR B 1
H32B H 0.0382 0.5499 0.1818 0.096 Uiso 0.597(14) 1 calc PR B 1
H32C H -0.0237 0.5618 0.2087 0.096 Uiso 0.597(14) 1 calc PR B 1
C33 C 0.0790(6) 0.4025(14) 0.2485(4) 0.071(4) Uiso 0.597(14) 1 d PD B 1
H33A H 0.1199 0.4384 0.2388 0.107 Uiso 0.597(14) 1 calc PR B 1
H33B H 0.0918 0.3224 0.2610 0.107 Uiso 0.597(14) 1 calc PR B 1
H33C H 0.0639 0.4559 0.2696 0.107 Uiso 0.597(14) 1 calc PR B 1
C34 C -0.0428(6) 0.3215(10) 0.2237(4) 0.052(3) Uiso 0.597(14) 1 d PD B 1
H34A H -0.0297 0.2374 0.2317 0.079 Uiso 0.597(14) 1 calc PR B 1
H34B H -0.0809 0.3212 0.1993 0.079 Uiso 0.597(14) 1 calc PR B 1
H34C H -0.0585 0.3633 0.2472 0.079 Uiso 0.597(14) 1 calc PR B 1
C321 C -0.0387(11) 0.467(2) 0.1924(6) 0.085(7) Uiso 0.403(14) 1 d PD B 2
H32D H -0.0819 0.4190 0.1867 0.127 Uiso 0.403(14) 1 calc PR B 2
H32E H -0.0283 0.5007 0.1660 0.127 Uiso 0.403(14) 1 calc PR B 2
H32F H -0.0448 0.5344 0.2115 0.127 Uiso 0.403(14) 1 calc PR B 2
C331 C 0.0807(6) 0.4675(13) 0.2356(4) 0.032(4) Uiso 0.403(14) 1 d PD B 2
H33D H 0.0948 0.5273 0.2160 0.048 Uiso 0.403(14) 1 calc PR B 2
H33E H 0.1210 0.4156 0.2467 0.048 Uiso 0.403(14) 1 calc PR B 2
H33F H 0.0647 0.5102 0.2588 0.048 Uiso 0.403(14) 1 calc PR B 2
C341 C -0.0032(12) 0.3081(17) 0.2457(6) 0.077(7) Uiso 0.403(14) 1 d PD B 2
H34D H 0.0359 0.2564 0.2588 0.116 Uiso 0.403(14) 1 calc PR B 2
H34E H -0.0424 0.2566 0.2326 0.116 Uiso 0.403(14) 1 calc PR B 2
H34F H -0.0185 0.3598 0.2671 0.116 Uiso 0.403(14) 1 calc PR B 2
C35 C 0.2073(3) 0.1001(5) 0.20612(16) 0.0346(12) Uani 1 1 d . . .
C36 C 0.1702(3) 0.0030(5) 0.22739(18) 0.0482(15) Uani 1 1 d . . .
H36A H 0.1502 -0.0582 0.2066 0.072 Uiso 1 1 calc R . .
H36B H 0.1325 0.0405 0.2398 0.072 Uiso 1 1 calc R . .
H36C H 0.2039 -0.0363 0.2495 0.072 Uiso 1 1 calc R . .
C37 C 0.2325(3) 0.2047(5) 0.23495(17) 0.0501(16) Uani 1 1 d . . .
H37A H 0.1934 0.2359 0.2476 0.075 Uiso 1 1 calc R . .
H37B H 0.2503 0.2698 0.2188 0.075 Uiso 1 1 calc R . .
H37C H 0.2702 0.1766 0.2572 0.075 Uiso 1 1 calc R . .
C38 C 0.2653(3) 0.0478(6) 0.1854(2) 0.0616(19) Uani 1 1 d . . .
H38A H 0.2863 0.1130 0.1709 0.092 Uiso 1 1 calc R . .
H38B H 0.2458 -0.0147 0.1650 0.092 Uiso 1 1 calc R . .
H38C H 0.3014 0.0112 0.2068 0.092 Uiso 1 1 calc R . .
C39 C 0.3065(4) 0.6984(6) 0.1404(2) 0.067(2) Uani 1 1 d . . .
H39A H 0.3347 0.6393 0.1588 0.100 Uiso 1 1 calc R . .
H39B H 0.2661 0.7235 0.1529 0.100 Uiso 1 1 calc R . .
H39C H 0.3354 0.7700 0.1368 0.100 Uiso 1 1 calc R . .
C40 C 0.3465(3) 0.5493(6) 0.06647(19) 0.0549(17) Uani 1 1 d . . .
H40A H 0.3271 0.4786 0.0499 0.082 Uiso 1 1 calc R . .
H40B H 0.3830 0.5221 0.0896 0.082 Uiso 1 1 calc R . .
H40C H 0.3670 0.6060 0.0485 0.082 Uiso 1 1 calc R . .
C41 C 0.2540(4) 0.7576(6) 0.0505(2) 0.068(2) Uani 1 1 d . . .
H41A H 0.2145 0.8043 0.0578 0.103 Uiso 1 1 calc R . .
H41B H 0.2412 0.7256 0.0218 0.103 Uiso 1 1 calc R . .
H41C H 0.2951 0.8108 0.0521 0.103 Uiso 1 1 calc R . .
C42 C 0.0373(3) 0.5123(5) 0.0791(2) 0.0539(17) Uani 1 1 d . . .
H42A H 0.0359 0.5040 0.1092 0.081 Uiso 1 1 calc R . .
H42B H 0.0409 0.4314 0.0668 0.081 Uiso 1 1 calc R . .
H42C H -0.0057 0.5525 0.0651 0.081 Uiso 1 1 calc R . .
C43 C 0.1074(4) 0.7482(6) 0.1026(3) 0.085(3) Uani 1 1 d . . .
H43A H 0.1461 0.8031 0.0995 0.127 Uiso 1 1 calc R . .
H43B H 0.1098 0.7280 0.1324 0.127 Uiso 1 1 calc R . .
H43C H 0.0625 0.7883 0.0921 0.127 Uiso 1 1 calc R . .
C44 C 0.1028(4) 0.6338(7) 0.0141(2) 0.082(3) Uani 1 1 d . . .
H44A H 0.1302 0.5742 0.0011 0.123 Uiso 1 1 calc R . .
H44B H 0.1190 0.7163 0.0091 0.123 Uiso 1 1 calc R . .
H44C H 0.0530 0.6260 0.0017 0.123 Uiso 1 1 calc R . .

loop_
_atom_site_aniso_label
_atom_site_aniso_U_11
_atom_site_aniso_U_22
_atom_site_aniso_U_33
_atom_site_aniso_U_23
_atom_site_aniso_U_13
_atom_site_aniso_U_12
W1 0.02151(10) 0.02232(11) 0.02640(10) 0.00188(8) 0.00420(7) 0.00177(8)
P1 0.0260(7) 0.0243(7) 0.0281(6) 0.0037(5) 0.0056(5) -0.0008(5)
S1 0.0268(7) 0.0581(10) 0.0476(8) 0.0162(7) 0.0026(6) -0.0045(7)
Si1 0.0535(10) 0.0336(9) 0.0388(9) -0.0007(7) 0.0148(8) -0.0148(8)
Si2 0.0458(10) 0.0282(9) 0.0595(10) 0.0108(8) 0.0070(8) 0.0109(7)
O1 0.0263(18) 0.0276(19) 0.0324(18) 0.0031(15) 0.0009(15) 0.0021(15)
O2 0.034(2) 0.036(2) 0.039(2) -0.0038(16) 0.0153(16) -0.0043(17)
O3 0.0283(18) 0.033(2) 0.0323(18) -0.0019(15) 0.0014(15) -0.0026(16)
N1 0.028(2) 0.033(2) 0.029(2) -0.0020(18) 0.0067(18) -0.0032(19)
N2 0.030(2) 0.023(2) 0.026(2) 0.0005(17) 0.0087(17) 0.0021(18)
N3 0.039(2) 0.024(2) 0.032(2) 0.0016(18) 0.0091(19) 0.0015(19)
C1 0.050(3) 0.026(3) 0.031(3) 0.003(2) 0.016(2) 0.005(3)
C2 0.080(5) 0.049(4) 0.057(4) -0.005(3) 0.043(4) -0.005(4)
C3 0.074(5) 0.027(3) 0.042(3) -0.003(3) 0.018(3) 0.009(3)
C4 0.088(5) 0.058(4) 0.032(3) -0.004(3) 0.005(3) 0.012(4)
C5 0.034(3) 0.029(3) 0.032(3) 0.012(2) 0.004(2) 0.012(2)
C6 0.050(4) 0.062(4) 0.070(4) 0.015(4) 0.020(3) 0.022(3)
C7 0.052(4) 0.049(4) 0.040(3) 0.006(3) -0.010(3) 0.005(3)
C8 0.061(4) 0.045(4) 0.057(4) 0.024(3) 0.010(3) 0.004(3)
C9 0.038(3) 0.048(4) 0.041(3) -0.003(3) 0.022(3) 0.008(3)
C13 0.034(3) 0.049(4) 0.040(3) 0.000(3) 0.004(2) -0.012(3)
C14 0.029(3) 0.081(5) 0.110(6) -0.018(5) 0.004(4) -0.002(4)
C15 0.054(4) 0.059(4) 0.050(4) -0.005(3) -0.004(3) -0.026(3)
C16 0.067(4) 0.052(4) 0.044(3) 0.006(3) 0.009(3) -0.022(3)
C17 0.054(4) 0.067(4) 0.052(4) 0.001(3) 0.027(3) -0.020(3)
C18 0.083(5) 0.063(5) 0.055(4) -0.016(3) 0.017(4) -0.032(4)
C19 0.093(6) 0.040(4) 0.081(5) 0.016(4) 0.026(4) -0.013(4)
C20 0.070(5) 0.025(3) 0.130(7) -0.013(4) 0.040(5) 0.010(3)
C21 0.038(3) 0.050(4) 0.087(5) 0.021(4) 0.008(3) 0.015(3)
C22 0.072(5) 0.069(5) 0.065(5) 0.024(4) -0.011(4) 0.007(4)
W2 0.01909(9) 0.02355(11) 0.02712(10) 0.00073(8) 0.00390(7) 0.00008(8)
P2 0.0191(6) 0.0238(7) 0.0256(6) 0.0011(5) 0.0029(5) -0.0008(5)
S2 0.0188(6) 0.0457(8) 0.0407(7) 0.0101(6) 0.0007(5) 0.0012(6)
Si3 0.0426(9) 0.0340(9) 0.0385(8) 0.0034(7) 0.0063(7) -0.0140(7)
Si4 0.0360(9) 0.0329(9) 0.0636(11) 0.0149(8) 0.0022(8) 0.0085(7)
O4 0.0267(18) 0.031(2) 0.0376(19) 0.0005(16) 0.0031(15) -0.0085(16)
O5 0.0272(19) 0.035(2) 0.043(2) -0.0056(16) 0.0154(16) -0.0034(16)
O6 0.0319(19) 0.031(2) 0.0296(18) 0.0018(15) 0.0041(15) 0.0010(16)
N4 0.028(2) 0.025(2) 0.024(2) -0.0034(17) 0.0060(17) -0.0016(18)
N5 0.021(2) 0.025(2) 0.025(2) -0.0005(17) 0.0063(16) -0.0008(17)
N6 0.028(2) 0.025(2) 0.029(2) 0.0025(17) 0.0023(17) -0.0016(18)
C23 0.040(3) 0.032(3) 0.030(3) -0.008(2) 0.012(2) -0.008(3)
C24 0.087(5) 0.038(4) 0.045(4) -0.010(3) 0.026(3) 0.003(3)
C25 0.051(4) 0.063(4) 0.028(3) 0.000(3) 0.006(2) -0.010(3)
C26 0.049(4) 0.056(4) 0.039(3) -0.013(3) 0.018(3) -0.002(3)
C27 0.032(3) 0.042(3) 0.051(3) -0.002(3) 0.007(3) -0.018(3)
C28 0.026(3) 0.080(5) 0.085(5) -0.024(4) 0.008(3) -0.013(3)
C29 0.040(3) 0.059(4) 0.057(4) -0.016(3) -0.002(3) -0.025(3)
C30 0.064(4) 0.057(4) 0.059(4) 0.005(3) 0.007(3) -0.036(4)
C31 0.029(3) 0.051(4) 0.045(3) -0.008(3) 0.018(2) 0.003(3)
C35 0.029(3) 0.041(3) 0.035(3) 0.012(2) 0.007(2) 0.008(2)
C36 0.052(4) 0.044(4) 0.049(3) 0.017(3) 0.013(3) -0.003(3)
C37 0.053(4) 0.048(4) 0.042(3) 0.007(3) -0.013(3) -0.007(3)
C38 0.051(4) 0.070(5) 0.069(4) 0.025(4) 0.023(3) 0.027(4)
C39 0.082(5) 0.053(4) 0.062(4) -0.012(3) 0.003(4) -0.031(4)
C40 0.047(4) 0.068(4) 0.054(4) 0.004(3) 0.023(3) -0.018(3)
C41 0.071(5) 0.055(4) 0.079(5) 0.024(4) 0.011(4) -0.018(4)
C42 0.027(3) 0.047(4) 0.084(5) 0.011(3) -0.002(3) 0.014(3)
C43 0.071(5) 0.046(4) 0.141(8) -0.003(5) 0.032(5) 0.014(4)
C44 0.064(5) 0.089(6) 0.082(5) 0.052(5) -0.020(4) -0.007(4)

loop_
_atom_type_symbol
_atom_type_description
_atom_type_scat_dispersion_real
_atom_type_scat_dispersion_imag
_atom_type_scat_source
C C 0.0033 0.0016 'International Tables Vol C Tables 4.2.6.8 and 6.1.1.4'
H H 0.0000 0.0000 'International Tables Vol C Tables 4.2.6.8 and 6.1.1.4'
N N 0.0061 0.0033 'International Tables Vol C Tables 4.2.6.8 and 6.1.1.4'
Si Si 0.0817 0.0704 'International Tables Vol C Tables 4.2.6.8 and 6.1.1.4'
W W -0.8490 6.8722 'International Tables Vol C Tables 4.2.6.8 and 6.1.1.4'
P P 0.1023 0.0942 'International Tables Vol C Tables 4.2.6.8 and 6.1.1.4'
O O 0.0106 0.0060 'International Tables Vol C Tables 4.2.6.8 and 6.1.1.4'
S S 0.1246 0.1234 'International Tables Vol C Tables 4.2.6.8 and 6.1.1.4'

loop_
_geom_angle_atom_site_label_1
_geom_angle_atom_site_label_2
_geom_angle_atom_site_label_3
_geom_angle
O1 W1 N1 111.57(17)
O1 W1 O2 100.43(15)
N1 W1 O2 93.19(16)
O1 W1 O3 108.44(14)
N1 W1 O3 137.24(16)
O2 W1 O3 93.91(15)
O1 W1 N2 100.68(15)
N1 W1 N2 73.98(16)
O2 W1 N2 158.20(15)
O3 W1 N2 84.51(15)
O1 W1 P1 105.90(11)
N1 W1 P1 36.92(12)
O2 W1 P1 129.37(11)
O3 W1 P1 116.69(10)
N2 W1 P1 37.52(11)
N2 P1 N1 89.5(2)
N2 P1 N3 114.1(2)
N1 P1 N3 111.1(2)
N2 P1 S1 116.96(16)
N1 P1 S1 111.56(16)
N3 P1 S1 111.67(17)
N2 P1 W1 48.90(13)
N1 P1 W1 41.17(14)
N3 P1 W1 128.29(16)
S1 P1 W1 119.14(7)
N3 Si1 C17 116.6(2)
N3 Si1 C18 109.2(2)
C17 Si1 C18 113.1(3)
N3 Si1 C19 109.5(3)
C17 Si1 C19 101.7(3)
C18 Si1 C19 106.1(3)
N3 Si2 C21 115.8(2)
N3 Si2 C20 107.9(3)
C21 Si2 C20 104.7(3)
N3 Si2 C22 110.7(3)
C21 Si2 C22 104.3(3)
C20 Si2 C22 113.4(3)
C5 O1 W1 146.2(3)
C9 O2 W1 151.5(3)
C13 O3 W1 135.0(3)
P1 N1 W1 101.9(2)
C1 N2 P1 129.2(3)
C1 N2 W1 136.8(3)
P1 N2 W1 93.58(17)
P1 N3 Si2 121.4(2)
P1 N3 Si1 117.4(2)
Si2 N3 Si1 118.4(2)
N2 C1 C3 108.9(4)
N2 C1 C2 111.4(4)
C3 C1 C2 108.3(5)
N2 C1 C4 110.0(4)
C3 C1 C4 110.0(5)
C2 C1 C4 108.3(5)
C1 C2 H2A 109.5
C1 C2 H2B 109.5
H2A C2 H2B 109.5
C1 C2 H2C 109.5
H2A C2 H2C 109.5
H2B C2 H2C 109.5
C1 C3 H3A 109.5
C1 C3 H3B 109.5
H3A C3 H3B 109.5
C1 C3 H3C 109.5
H3A C3 H3C 109.5
H3B C3 H3C 109.5
C1 C4 H4A 109.5
C1 C4 H4B 109.5
H4A C4 H4B 109.5
C1 C4 H4C 109.5
H4A C4 H4C 109.5
H4B C4 H4C 109.5
O1 C5 C6 106.7(4)
O1 C5 C7 108.6(4)
C6 C5 C7 112.2(5)
O1 C5 C8 104.5(4)
C6 C5 C8 112.3(5)
C7 C5 C8 112.0(5)
C5 C6 H6A 109.5
C5 C6 H6B 109.5
H6A C6 H6B 109.5
C5 C6 H6C 109.5
H6A C6 H6C 109.5
H6B C6 H6C 109.5
C5 C7 H7A 109.5
C5 C7 H7B 109.5
H7A C7 H7B 109.5
C5 C7 H7C 109.5
H7A C7 H7C 109.5
H7B C7 H7C 109.5
C5 C8 H8A 109.5
C5 C8 H8B 109.5
H8A C8 H8B 109.5
C5 C8 H8C 109.5
H8A C8 H8C 109.5
H8B C8 H8C 109.5
O2 C9 C12 109.7(7)
O2 C9 C101 107.2(9)
C12 C9 C101 137.2(11)
O2 C9 C11 108.4(6)
C12 C9 C11 112.5(9)
C101 C9 C11 74.6(10)
O2 C9 C111 105.2(7)
C12 C9 C111 74.2(9)
C101 C9 C111 115.9(11)
C11 C9 C111 43.0(7)
O2 C9 C121 106.5(7)
C12 C9 C121 30.2(8)
C101 C9 C121 117.2(12)
C11 C9 C121 137.2(9)
C111 C9 C121 104.0(10)
O2 C9 C10 110.4(5)
C12 C9 C10 109.2(8)
C101 C9 C10 35.5(9)
C11 C9 C10 106.6(7)
C111 C9 C10 139.9(8)
C121 C9 C10 83.2(8)
C9 C10 H10A 109.5
C9 C10 H10B 109.5
C9 C10 H10C 109.5
C9 C11 H11A 109.5
C9 C11 H11B 109.5
C9 C11 H11C 109.5
C9 C12 H12A 109.5
C9 C12 H12B 109.5
C9 C12 H12C 109.5
C9 C101 H10D 109.5
C9 C101 H10E 109.5
C9 C101 H10F 109.5
C9 C111 H11D 109.5
C9 C111 H11E 109.5
C9 C111 H11F 109.5
C9 C121 H12D 109.5
C9 C121 H12E 109.5
C9 C121 H12F 109.5
O3 C13 C16 110.4(4)
O3 C13 C14 106.7(5)
C16 C13 C14 113.1(5)
O3 C13 C15 106.5(4)
C16 C13 C15 109.6(5)
C14 C13 C15 110.3(5)
C13 C14 H14A 109.5
C13 C14 H14B 109.5
H14A C14 H14B 109.5
C13 C14 H14C 109.5
H14A C14 H14C 109.5
H14B C14 H14C 109.5
C13 C15 H15A 109.5
C13 C15 H15B 109.5
H15A C15 H15B 109.5
C13 C15 H15C 109.5
H15A C15 H15C 109.5
H15B C15 H15C 109.5
C13 C16 H16A 109.5
C13 C16 H16B 109.5
H16A C16 H16B 109.5
C13 C16 H16C 109.5
H16A C16 H16C 109.5
H16B C16 H16C 109.5
Si1 C17 H17A 109.5
Si1 C17 H17B 109.5
H17A C17 H17B 109.5
Si1 C17 H17C 109.5
H17A C17 H17C 109.5
H17B C17 H17C 109.5
Si1 C18 H18A 109.5
Si1 C18 H18B 109.5
H18A C18 H18B 109.5
Si1 C18 H18C 109.5
H18A C18 H18C 109.5
H18B C18 H18C 109.5
Si1 C19 H19A 109.5
Si1 C19 H19B 109.5
H19A C19 H19B 109.5
Si1 C19 H19C 109.5
H19A C19 H19C 109.5
H19B C19 H19C 109.5
Si2 C20 H20A 109.5
Si2 C20 H20B 109.5
H20A C20 H20B 109.5
Si2 C20 H20C 109.5
H20A C20 H20C 109.5
H20B C20 H20C 109.5
Si2 C21 H21A 109.5
Si2 C21 H21B 109.5
H21A C21 H21B 109.5
Si2 C21 H21C 109.5
H21A C21 H21C 109.5
H21B C21 H21C 109.5
Si2 C22 H22A 109.5
Si2 C22 H22B 109.5
H22A C22 H22B 109.5
Si2 C22 H22C 109.5
H22A C22 H22C 109.5
H22B C22 H22C 109.5
O6 W2 N4 111.41(16)
O6 W2 O5 101.21(15)
N4 W2 O5 93.89(15)
O6 W2 O4 107.35(15)
N4 W2 O4 138.17(15)
O5 W2 O4 93.51(15)
O6 W2 N5 100.50(14)
N4 W2 N5 73.86(15)
O5 W2 N5 157.81(15)
O4 W2 N5 84.34(14)
O6 W2 P2 105.04(11)
N4 W2 P2 36.67(12)
O5 W2 P2 129.85(11)
O4 W2 P2 117.53(10)
N5 W2 P2 37.81(11)
N4 P2 N5 89.46(19)
N4 P2 N6 111.8(2)
N5 P2 N6 113.65(19)
N4 P2 S2 111.96(15)
N5 P2 S2 116.96(15)
N6 P2 S2 111.25(15)
N4 P2 W2 41.03(13)
N5 P2 W2 49.22(12)
N6 P2 W2 129.44(15)
S2 P2 W2 118.55(7)
N6 Si3 C39 110.5(3)
N6 Si3 C40 115.6(2)
C39 Si3 C40 112.9(3)
N6 Si3 C41 109.9(3)
C39 Si3 C41 105.7(3)
C40 Si3 C41 101.3(3)
N6 Si4 C42 116.2(2)
N6 Si4 C43 108.9(3)
C42 Si4 C43 105.2(3)
N6 Si4 C44 109.5(3)
C42 Si4 C44 104.7(3)
C43 Si4 C44 112.3(4)
C27 O4 W2 134.7(3)
C31 O5 W2 152.6(3)
C35 O6 W2 147.7(3)
P2 N4 W2 102.30(19)
C23 N5 P2 130.1(3)
C23 N5 W2 136.1(3)
P2 N5 W2 92.97(17)
P2 N6 Si4 121.3(2)
P2 N6 Si3 117.8(2)
Si4 N6 Si3 118.9(2)
N5 C23 C24 109.2(4)
N5 C23 C26 110.6(4)
C24 C23 C26 109.6(5)
N5 C23 C25 109.2(4)
C24 C23 C25 110.1(5)
C26 C23 C25 108.2(4)
C23 C24 H24A 109.5
C23 C24 H24B 109.5
H24A C24 H24B 109.5
C23 C24 H24C 109.5
H24A C24 H24C 109.5
H24B C24 H24C 109.5
C23 C25 H25A 109.5
C23 C25 H25B 109.5
H25A C25 H25B 109.5
C23 C25 H25C 109.5
H25A C25 H25C 109.5
H25B C25 H25C 109.5
C23 C26 H26A 109.5
C23 C26 H26B 109.5
H26A C26 H26B 109.5
C23 C26 H26C 109.5
H26A C26 H26C 109.5
H26B C26 H26C 109.5
O4 C27 C30 110.5(4)
O4 C27 C28 106.9(4)
C30 C27 C28 112.1(5)
O4 C27 C29 106.7(4)
C30 C27 C29 109.9(5)
C28 C27 C29 110.6(5)
C27 C28 H28A 109.5
C27 C28 H28B 109.5
H28A C28 H28B 109.5
C27 C28 H28C 109.5
H28A C28 H28C 109.5
H28B C28 H28C 109.5
C27 C29 H29A 109.5
C27 C29 H29B 109.5
H29A C29 H29B 109.5
C27 C29 H29C 109.5
H29A C29 H29C 109.5
H29B C29 H29C 109.5
C27 C30 H30A 109.5
C27 C30 H30B 109.5
H30A C30 H30B 109.5
C27 C30 H30C 109.5
H30A C30 H30C 109.5
H30B C30 H30C 109.5
O5 C31 C33 108.3(6)
O5 C31 C321 111.2(9)
C33 C31 C321 134.4(10)
O5 C31 C341 108.9(8)
C33 C31 C341 77.5(9)
C321 C31 C341 109.5(12)
O5 C31 C34 104.7(6)
C33 C31 C34 113.1(7)
C321 C31 C34 78.0(10)
C341 C31 C34 36.7(8)
O5 C31 C331 111.3(6)
C33 C31 C331 31.8(6)
C321 C31 C331 109.9(11)
C341 C31 C331 105.9(10)
C34 C31 C331 136.2(7)
O5 C31 C32 106.4(6)
C33 C31 C32 113.7(8)
C321 C31 C32 32.4(9)
C341 C31 C32 136.8(10)
C34 C31 C32 110.0(7)
C331 C31 C32 83.1(7)
C31 C32 H32A 109.5
C31 C32 H32B 109.5
C31 C32 H32C 109.5
C31 C33 H33A 109.5
C31 C33 H33B 109.5
C31 C33 H33C 109.5
C31 C34 H34A 109.5
C31 C34 H34B 109.5
C31 C34 H34C 109.5
C31 C321 H32D 109.5
C31 C321 H32E 109.5
H32D C321 H32E 109.5
C31 C321 H32F 109.5
H32D C321 H32F 109.5
H32E C321 H32F 109.5
C31 C331 H33D 109.5
C31 C331 H33E 109.5
H33D C331 H33E 109.5
C31 C331 H33F 109.5
H33D C331 H33F 109.5
H33E C331 H33F 109.5
C31 C341 H34D 109.5
C31 C341 H34E 109.5
H34D C341 H34E 109.5
C31 C341 H34F 109.5
H34D C341 H34F 109.5
H34E C341 H34F 109.5
O6 C35 C37 109.4(4)
O6 C35 C38 106.0(4)
C37 C35 C38 112.2(5)
O6 C35 C36 103.8(4)
C37 C35 C36 112.6(5)
C38 C35 C36 112.3(5)
C35 C36 H36A 109.5
C35 C36 H36B 109.5
H36A C36 H36B 109.5
C35 C36 H36C 109.5
H36A C36 H36C 109.5
H36B C36 H36C 109.5
C35 C37 H37A 109.5
C35 C37 H37B 109.5
H37A C37 H37B 109.5
C35 C37 H37C 109.5
H37A C37 H37C 109.5
H37B C37 H37C 109.5
C35 C38 H38A 109.5
C35 C38 H38B 109.5
H38A C38 H38B 109.5
C35 C38 H38C 109.5
H38A C38 H38C 109.5
H38B C38 H38C 109.5
Si3 C39 H39A 109.5
Si3 C39 H39B 109.5
H39A C39 H39B 109.5
Si3 C39 H39C 109.5
H39A C39 H39C 109.5
H39B C39 H39C 109.5
Si3 C40 H40A 109.5
Si3 C40 H40B 109.5
H40A C40 H40B 109.5
Si3 C40 H40C 109.5
H40A C40 H40C 109.5
H40B C40 H40C 109.5
Si3 C41 H41A 109.5
Si3 C41 H41B 109.5
H41A C41 H41B 109.5
Si3 C41 H41C 109.5
H41A C41 H41C 109.5
H41B C41 H41C 109.5
Si4 C42 H42A 109.5
Si4 C42 H42B 109.5
H42A C42 H42B 109.5
Si4 C42 H42C 109.5
H42A C42 H42C 109.5
H42B C42 H42C 109.5
Si4 C43 H43A 109.5
Si4 C43 H43B 109.5
H43A C43 H43B 109.5
Si4 C43 H43C 109.5
H43A C43 H43C 109.5
H43B C43 H43C 109.5
Si4 C44 H44A 109.5
Si4 C44 H44B 109.5
H44A C44 H44B 109.5
Si4 C44 H44C 109.5
H44A C44 H44C 109.5
H44B C44 H44C 109.5

loop_
_geom_bond_atom_site_label_1
_geom_bond_atom_site_label_2
_geom_bond_distance
W1 O1 1.819(3)
W1 N1 1.826(4)
W1 O2 1.856(3)
W1 O3 1.902(3)
W1 N2 2.049(4)
W1 P1 2.7143(14)
P1 N2 1.656(4)
P1 N1 1.666(4)
P1 N3 1.673(4)
P1 S1 1.953(2)
Si1 N3 1.790(4)
Si1 C17 1.849(6)
Si1 C18 1.865(6)
Si1 C19 1.886(6)
Si2 N3 1.779(4)
Si2 C21 1.850(6)
Si2 C20 1.864(6)
Si2 C22 1.870(6)
O1 C5 1.471(5)
O2 C9 1.445(6)
O3 C13 1.462(6)
N2 C1 1.488(6)
C1 C3 1.515(7)
C1 C2 1.532(8)
C1 C4 1.536(8)
C2 H2A 0.9800
C2 H2B 0.9800
C2 H2C 0.9800
C3 H3A 0.9800
C3 H3B 0.9800
C3 H3C 0.9800
C4 H4A 0.9800
C4 H4B 0.9800
C4 H4C 0.9800
C5 C6 1.500(7)
C5 C7 1.509(7)
C5 C8 1.517(7)
C6 H6A 0.9800
C6 H6B 0.9800
C6 H6C 0.9800
C7 H7A 0.9800
C7 H7B 0.9800
C7 H7C 0.9800
C8 H8A 0.9800
C8 H8B 0.9800
C8 H8C 0.9800
C9 C12 1.482(12)
C9 C101 1.488(14)
C9 C11 1.507(11)
C9 C111 1.535(13)
C9 C121 1.555(13)
C9 C10 1.559(10)
C10 H10A 0.9800
C10 H10B 0.9800
C10 H10C 0.9800
C11 H11A 0.9800
C11 H11B 0.9800
C11 H11C 0.9800
C12 H12A 0.9800
C12 H12B 0.9800
C12 H12C 0.9800
C101 H10D 0.9800
C101 H10E 0.9800
C101 H10F 0.9800
C111 H11D 0.9800
C111 H11E 0.9800
C111 H11F 0.9800
C121 H12D 0.9800
C121 H12E 0.9800
C121 H12F 0.9800
C13 C16 1.511(7)
C13 C14 1.515(8)
C13 C15 1.518(7)
C14 H14A 0.9800
C14 H14B 0.9800
C14 H14C 0.9800
C15 H15A 0.9800
C15 H15B 0.9800
C15 H15C 0.9800
C16 H16A 0.9800
C16 H16B 0.9800
C16 H16C 0.9800
C17 H17A 0.9800
C17 H17B 0.9800
C17 H17C 0.9800
C18 H18A 0.9800
C18 H18B 0.9800
C18 H18C 0.9800
C19 H19A 0.9800
C19 H19B 0.9800
C19 H19C 0.9800
C20 H20A 0.9800
C20 H20B 0.9800
C20 H20C 0.9800
C21 H21A 0.9800
C21 H21B 0.9800
C21 H21C 0.9800
C22 H22A 0.9800
C22 H22B 0.9800
C22 H22C 0.9800
W2 O6 1.817(3)
W2 N4 1.824(4)
W2 O5 1.851(3)
W2 O4 1.905(3)
W2 N5 2.059(4)
W2 P2 2.7152(14)
P2 N4 1.660(4)
P2 N5 1.667(4)
P2 N6 1.676(4)
P2 S2 1.9529(18)
Si3 N6 1.790(4)
Si3 C39 1.857(6)
Si3 C40 1.861(6)
Si3 C41 1.877(6)
Si4 N6 1.773(4)
Si4 C42 1.852(6)
Si4 C43 1.871(7)
Si4 C44 1.874(7)
O4 C27 1.462(6)
O5 C31 1.451(6)
O6 C35 1.467(6)
N5 C23 1.481(6)
C23 C24 1.524(7)
C23 C26 1.534(7)
C23 C25 1.539(7)
C24 H24A 0.9800
C24 H24B 0.9800
C24 H24C 0.9800
C25 H25A 0.9800
C25 H25B 0.9800
C25 H25C 0.9800
C26 H26A 0.9800
C26 H26B 0.9800
C26 H26C 0.9800
C27 C30 1.514(8)
C27 C28 1.515(8)
C27 C29 1.524(7)
C28 H28A 0.9800
C28 H28B 0.9800
C28 H28C 0.9800
C29 H29A 0.9800
C29 H29B 0.9800
C29 H29C 0.9800
C30 H30A 0.9800
C30 H30B 0.9800
C30 H30C 0.9800
C31 C33 1.486(11)
C31 C321 1.493(14)
C31 C341 1.524(14)
C31 C34 1.528(10)
C31 C331 1.538(11)
C31 C32 1.541(11)
C32 H32A 0.9800
C32 H32B 0.9800
C32 H32C 0.9800
C33 H33A 0.9800
C33 H33B 0.9800
C33 H33C 0.9800
C34 H34A 0.9800
C34 H34B 0.9800
C34 H34C 0.9800
C321 H32D 0.9800
C321 H32E 0.9800
C321 H32F 0.9800
C331 H33D 0.9800
C331 H33E 0.9800
C331 H33F 0.9800
C341 H34D 0.9800
C341 H34E 0.9800
C341 H34F 0.9800
C35 C37 1.505(7)
C35 C38 1.514(7)
C35 C36 1.513(7)
C36 H36A 0.9800
C36 H36B 0.9800
C36 H36C 0.9800
C37 H37A 0.9800
C37 H37B 0.9800
C37 H37C 0.9800
C38 H38A 0.9800
C38 H38B 0.9800
C38 H38C 0.9800
C39 H39A 0.9800
C39 H39B 0.9800
C39 H39C 0.9800
C40 H40A 0.9800
C40 H40B 0.9800
C40 H40C 0.9800
C41 H41A 0.9800
C41 H41B 0.9800
C41 H41C 0.9800
C42 H42A 0.9800
C42 H42B 0.9800
C42 H42C 0.9800
C43 H43A 0.9800
C43 H43B 0.9800
C43 H43C 0.9800
C44 H44A 0.9800
C44 H44B 0.9800
C44 H44C 0.9800

loop_
_geom_torsion_atom_site_label_1
_geom_torsion_atom_site_label_2
_geom_torsion_atom_site_label_3
_geom_torsion_atom_site_label_4
_geom_torsion
O1 W1 P1 N2 86.9(2)
N1 W1 P1 N2 -168.2(3)
O2 W1 P1 N2 -154.6(2)
O3 W1 P1 N2 -33.9(2)
O1 W1 P1 N1 -104.9(2)
O2 W1 P1 N1 13.6(3)
O3 W1 P1 N1 134.3(2)
N2 W1 P1 N1 168.2(3)
O1 W1 P1 N3 177.0(2)
N1 W1 P1 N3 -78.1(3)
O2 W1 P1 N3 -64.5(2)
O3 W1 P1 N3 56.2(2)
N2 W1 P1 N3 90.1(3)
O1 W1 P1 S1 -14.81(13)
N1 W1 P1 S1 90.1(2)
O2 W1 P1 S1 103.69(16)
O3 W1 P1 S1 -135.56(14)
N2 W1 P1 S1 -101.7(2)
N1 W1 O1 C5 18.3(6)
O2 W1 O1 C5 -79.3(5)
O3 W1 O1 C5 -177.1(5)
N2 W1 O1 C5 95.2(5)
P1 W1 O1 C5 57.0(5)
O1 W1 O2 C9 109.1(7)
N1 W1 O2 C9 -3.5(7)
O3 W1 O2 C9 -141.3(7)
N2 W1 O2 C9 -56.3(9)
P1 W1 O2 C9 -11.6(8)
O1 W1 O3 C13 62.4(5)
N1 W1 O3 C13 -139.0(4)
O2 W1 O3 C13 -40.0(5)
N2 W1 O3 C13 161.8(5)
P1 W1 O3 C13 -178.2(4)
N2 P1 N1 W1 8.8(2)
N3 P1 N1 W1 124.6(2)
S1 P1 N1 W1 -110.09(17)
O1 W1 N1 P1 88.0(2)
O2 W1 N1 P1 -169.5(2)
O3 W1 N1 P1 -70.2(3)
N2 W1 N1 P1 -7.43(18)
N1 P1 N2 C1 178.5(4)
N3 P1 N2 C1 65.5(5)
S1 P1 N2 C1 -67.4(4)
W1 P1 N2 C1 -173.8(5)
N1 P1 N2 W1 -7.72(19)
N3 P1 N2 W1 -120.70(19)
S1 P1 N2 W1 106.33(14)
O1 W1 N2 C1 70.7(5)
N1 W1 N2 C1 -179.7(5)
O2 W1 N2 C1 -123.9(5)
O3 W1 N2 C1 -37.1(5)
P1 W1 N2 C1 172.9(6)
O1 W1 N2 P1 -102.25(18)
N1 W1 N2 P1 7.33(18)
O2 W1 N2 P1 63.2(5)
O3 W1 N2 P1 149.98(18)
N2 P1 N3 Si2 57.5(3)
N1 P1 N3 Si2 -41.8(3)
S1 P1 N3 Si2 -167.1(2)
W1 P1 N3 Si2 1.9(4)
N2 P1 N3 Si1 -141.5(2)
N1 P1 N3 Si1 119.1(3)
S1 P1 N3 Si1 -6.1(3)
W1 P1 N3 Si1 162.81(14)
C21 Si2 N3 P1 -13.7(4)
C20 Si2 N3 P1 103.2(3)
C22 Si2 N3 P1 -132.2(3)
C21 Si2 N3 Si1 -174.5(3)
C20 Si2 N3 Si1 -57.5(3)
C22 Si2 N3 Si1 67.1(3)
C17 Si1 N3 P1 60.6(3)
C18 Si1 N3 P1 -69.1(4)
C19 Si1 N3 P1 175.2(3)
C17 Si1 N3 Si2 -137.9(3)
C18 Si1 N3 Si2 92.5(3)
C19 Si1 N3 Si2 -23.2(4)
P1 N2 C1 C3 132.7(4)
W1 N2 C1 C3 -38.2(7)
P1 N2 C1 C2 13.4(6)
W1 N2 C1 C2 -157.5(4)
P1 N2 C1 C4 -106.7(5)
W1 N2 C1 C4 82.4(6)
W1 O1 C5 C6 -105.5(6)
W1 O1 C5 C7 15.7(7)
W1 O1 C5 C8 135.4(5)
W1 O2 C9 C12 97.3(10)
W1 O2 C9 C101 -60.5(13)
W1 O2 C9 C11 -139.5(8)
W1 O2 C9 C111 175.7(8)
W1 O2 C9 C121 65.7(11)
W1 O2 C9 C10 -23.1(10)
W1 O3 C13 C16 -29.6(7)
W1 O3 C13 C14 93.6(5)
W1 O3 C13 C15 -148.5(4)
O6 W2 P2 N4 -105.8(2)
O5 W2 P2 N4 13.3(3)
O4 W2 P2 N4 135.0(2)
N5 W2 P2 N4 166.4(3)
O6 W2 P2 N5 87.8(2)
N4 W2 P2 N5 -166.4(3)
O5 W2 P2 N5 -153.1(2)
O4 W2 P2 N5 -31.4(2)
O6 W2 P2 N6 176.5(2)
N4 W2 P2 N6 -77.8(3)
O5 W2 P2 N6 -64.4(2)
O4 W2 P2 N6 57.2(2)
N5 W2 P2 N6 88.7(3)
O6 W2 P2 S2 -14.45(13)
N4 W2 P2 S2 91.3(2)
O5 W2 P2 S2 104.65(16)
O4 W2 P2 S2 -133.68(13)
N5 W2 P2 S2 -102.25(19)
O6 W2 O4 C27 61.4(5)
N4 W2 O4 C27 -141.3(4)
O5 W2 O4 C27 -41.5(5)
N5 W2 O4 C27 160.7(5)
P2 W2 O4 C27 179.4(4)
O6 W2 O5 C31 109.2(7)
N4 W2 O5 C31 -3.5(7)
O4 W2 O5 C31 -142.3(7)
N5 W2 O5 C31 -58.7(9)
P2 W2 O5 C31 -11.5(8)
N4 W2 O6 C35 22.0(6)
O5 W2 O6 C35 -76.8(6)
O4 W2 O6 C35 -174.1(5)
N5 W2 O6 C35 98.6(6)
P2 W2 O6 C35 60.1(6)
N5 P2 N4 W2 10.3(2)
N6 P2 N4 W2 125.6(2)
S2 P2 N4 W2 -108.76(16)
O6 W2 N4 P2 86.6(2)
O5 W2 N4 P2 -169.79(19)
O4 W2 N4 P2 -70.1(3)
N5 W2 N4 P2 -8.63(17)
N4 P2 N5 C23 -179.9(4)
N6 P2 N5 C23 66.4(5)
S2 P2 N5 C23 -65.4(4)
W2 P2 N5 C23 -171.1(5)
N4 P2 N5 W2 -8.88(18)
N6 P2 N5 W2 -122.56(18)
S2 P2 N5 W2 105.63(13)
O6 W2 N5 C23 69.1(5)
N4 W2 N5 C23 178.5(5)
O5 W2 N5 C23 -123.0(5)
O4 W2 N5 C23 -37.5(4)
P2 W2 N5 C23 170.1(5)
O6 W2 N5 P2 -101.04(17)
N4 W2 N5 P2 8.40(17)
O5 W2 N5 P2 66.9(4)
O4 W2 N5 P2 152.32(18)
N4 P2 N6 Si4 -42.5(3)
N5 P2 N6 Si4 56.9(3)
S2 P2 N6 Si4 -168.54(19)
W2 P2 N6 Si4 1.2(4)
N4 P2 N6 Si3 121.4(2)
N5 P2 N6 Si3 -139.2(2)
S2 P2 N6 Si3 -4.6(3)
W2 P2 N6 Si3 165.10(13)
C42 Si4 N6 P2 -10.7(4)
C43 Si4 N6 P2 107.8(4)
C44 Si4 N6 P2 -129.0(3)
C42 Si4 N6 Si3 -174.4(3)
C43 Si4 N6 Si3 -55.9(4)
C44 Si4 N6 Si3 67.3(4)
C39 Si3 N6 P2 -68.5(4)
C40 Si3 N6 P2 61.3(3)
C41 Si3 N6 P2 175.2(3)
C39 Si3 N6 Si4 95.7(3)
C40 Si3 N6 Si4 -134.4(3)
C41 Si3 N6 Si4 -20.5(4)
P2 N5 C23 C24 127.1(4)
W2 N5 C23 C24 -40.0(7)
P2 N5 C23 C26 6.5(6)
W2 N5 C23 C26 -160.6(4)
P2 N5 C23 C25 -112.5(4)
W2 N5 C23 C25 80.4(5)
W2 O4 C27 C30 -29.8(7)
W2 O4 C27 C28 92.5(5)
W2 O4 C27 C29 -149.2(4)
W2 O5 C31 C33 -57.7(11)
W2 O5 C31 C321 98.9(13)
W2 O5 C31 C341 -140.4(11)
W2 O5 C31 C34 -178.6(7)
W2 O5 C31 C331 -24.0(11)
W2 O5 C31 C32 64.9(10)
W2 O6 C35 C37 8.5(8)
W2 O6 C35 C38 -112.6(6)
W2 O6 C35 C36 128.9(5)
